data_7200407
loop_
_publ_author_name
'Zhu, Yuan-Yuan'
'Jiang, Long'
'Li, Zhan-Ting'

_publ_section_title
;
 Intramolecular six-membered N--H&#x22EF;Br and N--H&#x22EF;I hydrogen
 bonding in aromatic amides in the absence of competing interactions
;
_journal_issue 2
_journal_name_full CrystEngComm
_journal_page_first 235
_journal_paper_doi 10.1039/b814859g
_journal_volume 11
_journal_year 2009
_chemical_formula_moiety 'C26 H21 I N2 O, C H Cl3'
_chemical_formula_sum 'C27 H22 Cl3 I N2 O'
_chemical_formula_weight 623.72
_chemical_name_systematic
;
?
;
_space_group_IT_number 14
_symmetry_cell_setting monoclinic
_symmetry_space_group_name_Hall '-P 2ybc'
_symmetry_space_group_name_H-M 'P 1 21/c 1'
_atom_sites_solution_hydrogens geom
_atom_sites_solution_primary direct
_atom_sites_solution_secondary difmap
_audit_creation_method SHELXL-97
_cell_angle_alpha 90.00
_cell_angle_beta 102.603(5)
_cell_angle_gamma 90.00
_cell_formula_units_Z 4
_cell_length_a 13.107(5)
_cell_length_b 10.608(4)
_cell_length_c 19.586(8)
_cell_measurement_reflns_used 4402
_cell_measurement_temperature 296(2)
_cell_measurement_theta_max 24.63
_cell_measurement_theta_min 2.20
_cell_volume 2657.6(18)
_computing_cell_refinement 'Bruker SMART'
_computing_data_collection 'Bruker SMART'
_computing_data_reduction 'Bruker SAINT'
_computing_molecular_graphics 'Bruker SHELXTL'
_computing_publication_material 'Bruker SHELXTL'
_computing_structure_refinement 'SHELXL-97 (Sheldrick, 1997)'
_computing_structure_solution 'SHELXS-97 (Sheldrick, 1990)'
_diffrn_ambient_temperature 296(2)
_diffrn_measured_fraction_theta_full 0.998
_diffrn_measured_fraction_theta_max 0.998
_diffrn_measurement_device_type 'CCD area detector'
_diffrn_measurement_method 'phi and omega scans'
_diffrn_radiation_monochromator graphite
_diffrn_radiation_source 'fine-focus sealed tube'
_diffrn_radiation_type MoK\a
_diffrn_radiation_wavelength 0.71073
_diffrn_reflns_av_R_equivalents 0.0328
_diffrn_reflns_av_sigmaI/netI 0.0375
_diffrn_reflns_limit_h_max 15
_diffrn_reflns_limit_h_min -8
_diffrn_reflns_limit_k_max 12
_diffrn_reflns_limit_k_min -11
_diffrn_reflns_limit_l_max 22
_diffrn_reflns_limit_l_min -23
_diffrn_reflns_number 13422
_diffrn_reflns_theta_full 25.05
_diffrn_reflns_theta_max 25.05
_diffrn_reflns_theta_min 2.13
_exptl_absorpt_coefficient_mu 1.529
_exptl_absorpt_correction_T_max 0.8031
_exptl_absorpt_correction_T_min 0.7496
_exptl_absorpt_correction_type multi-scan
_exptl_absorpt_process_details SADABS
_exptl_crystal_colour colorless
_exptl_crystal_density_diffrn 1.559
_exptl_crystal_density_method 'not measured'
_exptl_crystal_description block
_exptl_crystal_F_000 1240
_exptl_crystal_size_max 0.20
_exptl_crystal_size_mid 0.20
_exptl_crystal_size_min 0.15
_refine_diff_density_max 0.763
_refine_diff_density_min -0.697
_refine_diff_density_rms 0.077
_refine_ls_extinction_method none
_refine_ls_goodness_of_fit_ref 1.032
_refine_ls_hydrogen_treatment constr
_refine_ls_matrix_type full
_refine_ls_number_parameters 307
_refine_ls_number_reflns 4697
_refine_ls_number_restraints 0
_refine_ls_restrained_S_all 1.032
_refine_ls_R_factor_all 0.0618
_refine_ls_R_factor_gt 0.0460
_refine_ls_shift/su_max 0.000
_refine_ls_shift/su_mean 0.000
_refine_ls_structure_factor_coef Fsqd
_refine_ls_weighting_details 'calc w=1/[\s^2^(Fo^2^)+(0.0420P)^2^+5.2020P] where P=(Fo^2^+2Fc^2^)/3'
_refine_ls_weighting_scheme calc
_refine_ls_wR_factor_gt 0.1019
_refine_ls_wR_factor_ref 0.1110
_reflns_number_gt 3699
_reflns_number_total 4697
_reflns_threshold_expression >2sigma(I)
_cod_data_source_file b814859g.txt
_cod_data_source_block 080703c_0m
_cod_depositor_comments
;
The following automatic conversions were performed:
'_symmetry_cell_setting' value 'Monoclinic' changed to 'monoclinic'
according to '/home/saulius/struct/CIF-dictionaries/cif_core.dic'
dictionary named 'cif_core.dic' version 2.4.1 from 2010-06-29.

Automatic conversion script
Id: cif_fix_enum 1527 2010-12-29 10:47:43Z saulius 
;
_cod_original_cell_volume 2657.4(19)
_cod_original_sg_symbol_H-M P2(1)/c
_cod_database_code 7200407

loop_
_symmetry_equiv_pos_as_xyz
'x, y, z'
'-x, y+1/2, -z+1/2'
'-x, -y, -z'
'x, -y-1/2, z-1/2'

loop_
_atom_site_label
_atom_site_type_symbol
_atom_site_fract_x
_atom_site_fract_y
_atom_site_fract_z
_atom_site_U_iso_or_equiv
_atom_site_adp_type
_atom_site_occupancy
_atom_site_symmetry_multiplicity
_atom_site_calc_flag
_atom_site_refinement_flags
_atom_site_disorder_assembly
_atom_site_disorder_group
I1 I 0.37834(3) 0.28805(3) 0.152148(19) 0.05892(15) Uani 1 1 d . . .
C1 C 0.2325(3) 0.2842(4) 0.0810(2) 0.0386(10) Uani 1 1 d . . .
C2 C 0.2083(4) 0.3885(5) 0.0387(3) 0.0510(12) Uani 1 1 d . . .
H2 H 0.2531 0.4576 0.0455 0.061 Uiso 1 1 calc R . .
C3 C 0.1192(4) 0.3922(5) -0.0136(3) 0.0575(14) Uani 1 1 d . . .
H3 H 0.1035 0.4646 -0.0406 0.069 Uiso 1 1 calc R . .
C4 C 0.0523(4) 0.2894(5) -0.0265(2) 0.0497(12) Uani 1 1 d . . .
C5 C 0.0760(3) 0.1864(4) 0.0168(2) 0.0384(10) Uani 1 1 d . . .
H5 H 0.0317 0.1170 0.0092 0.046 Uiso 1 1 calc R . .
C6 C 0.1639(3) 0.1818(4) 0.0717(2) 0.0329(9) Uani 1 1 d . . .
C7 C 0.1696(3) 0.0679(4) 0.1178(2) 0.0327(9) Uani 1 1 d . . .
C8 C 0.2124(3) -0.0045(4) 0.2442(2) 0.0343(9) Uani 1 1 d . . .
C9 C 0.2752(3) 0.0640(4) 0.3094(2) 0.0366(10) Uani 1 1 d . . .
C10 C 0.2374(4) 0.1775(5) 0.3296(2) 0.0518(12) Uani 1 1 d . . .
H10 H 0.1755 0.2104 0.3032 0.062 Uiso 1 1 calc R . .
C11 C 0.2893(5) 0.2424(5) 0.3878(3) 0.0650(15) Uani 1 1 d . . .
H11 H 0.2632 0.3188 0.3999 0.078 Uiso 1 1 calc R . .
C12 C 0.3805(5) 0.1933(6) 0.4280(3) 0.0680(17) Uani 1 1 d . . .
H12 H 0.4165 0.2366 0.4672 0.082 Uiso 1 1 calc R . .
C13 C 0.4169(4) 0.0810(6) 0.4097(3) 0.0634(16) Uani 1 1 d . . .
H13 H 0.4779 0.0474 0.4370 0.076 Uiso 1 1 calc R . .
C14 C 0.3649(3) 0.0155(5) 0.3509(2) 0.0475(12) Uani 1 1 d . . .
H14 H 0.3909 -0.0614 0.3396 0.057 Uiso 1 1 calc R . .
C15 C 0.2726(3) -0.1178(4) 0.2250(2) 0.0360(10) Uani 1 1 d . . .
C16 C 0.3647(4) -0.0963(5) 0.2022(2) 0.0471(11) Uani 1 1 d . . .
H16 H 0.3869 -0.0141 0.1975 0.056 Uiso 1 1 calc R . .
C17 C 0.4233(4) -0.1962(5) 0.1865(3) 0.0556(13) Uani 1 1 d . . .
H17 H 0.4844 -0.1806 0.1711 0.067 Uiso 1 1 calc R . .
C18 C 0.3930(5) -0.3163(5) 0.1932(3) 0.0669(16) Uani 1 1 d . . .
H18 H 0.4334 -0.3830 0.1833 0.080 Uiso 1 1 calc R . .
C19 C 0.3025(5) -0.3390(5) 0.2147(3) 0.0714(17) Uani 1 1 d . . .
H19 H 0.2811 -0.4216 0.2191 0.086 Uiso 1 1 calc R . .
C20 C 0.2418(4) -0.2400(4) 0.2302(3) 0.0537(13) Uani 1 1 d . . .
H20 H 0.1798 -0.2570 0.2442 0.064 Uiso 1 1 calc R . .
C21 C 0.1057(3) -0.0381(4) 0.2596(2) 0.0328(9) Uani 1 1 d . . .
C22 C 0.1027(4) -0.1013(5) 0.3209(2) 0.0447(11) Uani 1 1 d . . .
H22 H 0.1650 -0.1265 0.3504 0.054 Uiso 1 1 calc R . .
C23 C 0.0092(4) -0.1276(5) 0.3393(3) 0.0526(13) Uani 1 1 d . . .
H23 H 0.0089 -0.1711 0.3805 0.063 Uiso 1 1 calc R . .
C24 C -0.0831(4) -0.0897(5) 0.2971(3) 0.0521(13) Uani 1 1 d . . .
H24 H -0.1462 -0.1068 0.3095 0.063 Uiso 1 1 calc R . .
C25 C -0.0816(4) -0.0266(6) 0.2364(3) 0.0609(15) Uani 1 1 d . . .
H25 H -0.1440 0.0001 0.2077 0.073 Uiso 1 1 calc R . .
C26 C 0.0120(4) -0.0021(5) 0.2175(3) 0.0507(12) Uani 1 1 d . . .
H26 H 0.0116 0.0393 0.1756 0.061 Uiso 1 1 calc R . .
N1 N 0.1993(3) 0.0896(3) 0.18685(17) 0.0339(8) Uani 1 1 d . . .
H1 H 0.2121 0.1668 0.1992 0.041 Uiso 1 1 calc R . .
N2 N -0.0356(4) 0.2915(5) -0.0792(2) 0.0810(17) Uani 1 1 d . . .
H2A H -0.0771 0.2277 -0.0857 0.097 Uiso 1 1 calc R . .
H2B H -0.0492 0.3566 -0.1058 0.097 Uiso 1 1 calc R . .
O1 O 0.1415(2) -0.0361(3) 0.09365(15) 0.0437(7) Uani 1 1 d . . .
C27 C 0.2810(4) -0.1494(6) -0.0020(3) 0.0630(14) Uani 1 1 d . . .
H27 H 0.2529 -0.1551 0.0404 0.076 Uiso 1 1 calc R . .
Cl1 Cl 0.32603(17) -0.29778(18) -0.01595(12) 0.1099(7) Uani 1 1 d . . .
Cl2 Cl 0.17751(14) -0.1061(2) -0.06923(9) 0.0990(6) Uani 1 1 d . . .
Cl3 Cl 0.37735(16) -0.0362(2) 0.01411(12) 0.1131(7) Uani 1 1 d . . .

loop_
_atom_site_aniso_label
_atom_site_aniso_U_11
_atom_site_aniso_U_22
_atom_site_aniso_U_33
_atom_site_aniso_U_23
_atom_site_aniso_U_13
_atom_site_aniso_U_12
I1 0.0418(2) 0.0594(2) 0.0714(3) 0.00593(18) 0.00313(16) -0.01668(16)
C1 0.043(2) 0.036(2) 0.038(2) 0.002(2) 0.0118(19) -0.0067(19)
C2 0.057(3) 0.040(3) 0.056(3) 0.006(2) 0.012(3) -0.010(2)
C3 0.078(4) 0.040(3) 0.053(3) 0.016(2) 0.010(3) 0.000(3)
C4 0.063(3) 0.043(3) 0.040(3) 0.006(2) 0.004(2) 0.001(2)
C5 0.045(3) 0.035(2) 0.035(2) 0.0002(19) 0.008(2) -0.0027(19)
C6 0.037(2) 0.031(2) 0.032(2) -0.0013(17) 0.0116(18) 0.0011(17)
C7 0.029(2) 0.036(2) 0.033(2) 0.0061(18) 0.0060(18) 0.0019(17)
C8 0.034(2) 0.034(2) 0.033(2) 0.0046(18) 0.0056(18) 0.0000(17)
C9 0.040(2) 0.041(3) 0.029(2) 0.0031(19) 0.0071(18) -0.0092(19)
C10 0.058(3) 0.052(3) 0.042(3) -0.003(2) 0.003(2) 0.002(2)
C11 0.082(4) 0.057(3) 0.053(3) -0.018(3) 0.007(3) -0.010(3)
C12 0.072(4) 0.086(5) 0.046(3) -0.020(3) 0.012(3) -0.033(3)
C13 0.046(3) 0.095(5) 0.043(3) 0.000(3) -0.003(2) -0.017(3)
C14 0.038(3) 0.063(3) 0.040(3) 0.005(2) 0.004(2) -0.005(2)
C15 0.035(2) 0.038(2) 0.033(2) 0.0018(18) 0.0029(18) 0.0045(18)
C16 0.045(3) 0.049(3) 0.047(3) 0.004(2) 0.011(2) 0.004(2)
C17 0.042(3) 0.069(4) 0.059(3) -0.002(3) 0.016(2) 0.012(3)
C18 0.065(4) 0.051(4) 0.088(4) -0.009(3) 0.024(3) 0.016(3)
C19 0.072(4) 0.038(3) 0.111(5) -0.006(3) 0.035(4) 0.004(3)
C20 0.051(3) 0.036(3) 0.077(4) 0.003(2) 0.021(3) 0.003(2)
C21 0.031(2) 0.029(2) 0.038(2) -0.0014(18) 0.0084(18) -0.0017(17)
C22 0.042(3) 0.051(3) 0.040(2) 0.008(2) 0.006(2) -0.007(2)
C23 0.062(3) 0.050(3) 0.050(3) 0.006(2) 0.021(3) -0.012(2)
C24 0.046(3) 0.053(3) 0.064(3) 0.000(3) 0.027(3) -0.009(2)
C25 0.034(3) 0.079(4) 0.072(4) 0.019(3) 0.015(3) 0.005(2)
C26 0.041(3) 0.065(3) 0.048(3) 0.019(2) 0.013(2) 0.003(2)
N1 0.0375(19) 0.0298(19) 0.0345(19) 0.0023(15) 0.0080(15) -0.0037(15)
N2 0.094(4) 0.055(3) 0.072(3) 0.022(3) -0.030(3) -0.009(3)
O1 0.056(2) 0.0328(17) 0.0387(17) -0.0002(14) 0.0016(14) -0.0058(14)
C27 0.059(3) 0.070(4) 0.058(3) -0.008(3) 0.008(3) 0.001(3)
Cl1 0.1133(16) 0.0767(13) 0.1223(16) -0.0117(11) -0.0121(12) 0.0257(11)
Cl2 0.0819(12) 0.1177(16) 0.0836(11) -0.0032(11) -0.0118(9) 0.0241(11)
Cl3 0.0966(14) 0.1008(15) 0.1321(17) 0.0166(13) 0.0031(12) -0.0384(11)

loop_
_atom_type_symbol
_atom_type_description
_atom_type_scat_dispersion_real
_atom_type_scat_dispersion_imag
_atom_type_scat_source
C C 0.0033 0.0016 'International Tables Vol C Tables 4.2.6.8 and 6.1.1.4'
H H 0.0000 0.0000 'International Tables Vol C Tables 4.2.6.8 and 6.1.1.4'
N N 0.0061 0.0033 'International Tables Vol C Tables 4.2.6.8 and 6.1.1.4'
O O 0.0106 0.0060 'International Tables Vol C Tables 4.2.6.8 and 6.1.1.4'
I I -0.4742 1.8119 'International Tables Vol C Tables 4.2.6.8 and 6.1.1.4'
Cl Cl 0.1484 0.1585 'International Tables Vol C Tables 4.2.6.8 and 6.1.1.4'

loop_
_geom_angle_atom_site_label_1
_geom_angle_atom_site_label_2
_geom_angle_atom_site_label_3
_geom_angle
_geom_angle_site_symmetry_1
_geom_angle_site_symmetry_3
_geom_angle_publ_flag
C2 C1 C6 119.3(4) . . ?
C2 C1 I1 116.1(3) . . ?
C6 C1 I1 124.6(3) . . ?
C3 C2 C1 121.2(4) . . ?
C3 C2 H2 119.4 . . ?
C1 C2 H2 119.4 . . ?
C2 C3 C4 120.9(4) . . ?
C2 C3 H3 119.6 . . ?
C4 C3 H3 119.6 . . ?
N2 C4 C5 121.2(5) . . ?
N2 C4 C3 121.2(4) . . ?
C5 C4 C3 117.6(4) . . ?
C4 C5 C6 122.7(4) . . ?
C4 C5 H5 118.6 . . ?
C6 C5 H5 118.6 . . ?
C5 C6 C1 118.3(4) . . ?
C5 C6 C7 114.6(4) . . ?
C1 C6 C7 127.0(4) . . ?
O1 C7 N1 122.6(4) . . ?
O1 C7 C6 121.5(4) . . ?
N1 C7 C6 115.7(4) . . ?
N1 C8 C15 108.9(3) . . ?
N1 C8 C21 110.2(3) . . ?
C15 C8 C21 114.0(3) . . ?
N1 C8 C9 105.2(3) . . ?
C15 C8 C9 111.3(3) . . ?
C21 C8 C9 106.9(3) . . ?
C14 C9 C10 117.9(4) . . ?
C14 C9 C8 123.1(4) . . ?
C10 C9 C8 119.0(4) . . ?
C11 C10 C9 121.7(5) . . ?
C11 C10 H10 119.2 . . ?
C9 C10 H10 119.2 . . ?
C10 C11 C12 119.5(5) . . ?
C10 C11 H11 120.2 . . ?
C12 C11 H11 120.2 . . ?
C13 C12 C11 119.3(5) . . ?
C13 C12 H12 120.3 . . ?
C11 C12 H12 120.3 . . ?
C12 C13 C14 121.3(5) . . ?
C12 C13 H13 119.4 . . ?
C14 C13 H13 119.4 . . ?
C9 C14 C13 120.3(5) . . ?
C9 C14 H14 119.8 . . ?
C13 C14 H14 119.8 . . ?
C20 C15 C16 118.0(4) . . ?
C20 C15 C8 123.4(4) . . ?
C16 C15 C8 118.6(4) . . ?
C17 C16 C15 120.5(5) . . ?
C17 C16 H16 119.8 . . ?
C15 C16 H16 119.8 . . ?
C18 C17 C16 120.8(5) . . ?
C18 C17 H17 119.6 . . ?
C16 C17 H17 119.6 . . ?
C17 C18 C19 119.5(5) . . ?
C17 C18 H18 120.3 . . ?
C19 C18 H18 120.3 . . ?
C18 C19 C20 120.8(5) . . ?
C18 C19 H19 119.6 . . ?
C20 C19 H19 119.6 . . ?
C15 C20 C19 120.4(5) . . ?
C15 C20 H20 119.8 . . ?
C19 C20 H20 119.8 . . ?
C26 C21 C22 117.6(4) . . ?
C26 C21 C8 123.4(4) . . ?
C22 C21 C8 118.8(4) . . ?
C23 C22 C21 121.3(4) . . ?
C23 C22 H22 119.3 . . ?
C21 C22 H22 119.3 . . ?
C24 C23 C22 120.1(5) . . ?
C24 C23 H23 119.9 . . ?
C22 C23 H23 119.9 . . ?
C23 C24 C25 119.4(5) . . ?
C23 C24 H24 120.3 . . ?
C25 C24 H24 120.3 . . ?
C24 C25 C26 120.4(5) . . ?
C24 C25 H25 119.8 . . ?
C26 C25 H25 119.8 . . ?
C21 C26 C25 121.1(4) . . ?
C21 C26 H26 119.4 . . ?
C25 C26 H26 119.4 . . ?
C7 N1 C8 127.4(3) . . ?
C7 N1 H1 116.3 . . ?
C8 N1 H1 116.3 . . ?
C4 N2 H2A 120.0 . . ?
C4 N2 H2B 120.0 . . ?
H2A N2 H2B 120.0 . . ?
Cl3 C27 Cl1 113.8(3) . . ?
Cl3 C27 Cl2 112.0(3) . . ?
Cl1 C27 Cl2 111.1(3) . . ?
Cl3 C27 H27 106.5 . . ?
Cl1 C27 H27 106.5 . . ?
Cl2 C27 H27 106.5 . . ?

loop_
_geom_bond_atom_site_label_1
_geom_bond_atom_site_label_2
_geom_bond_distance
_geom_bond_site_symmetry_2
_geom_bond_publ_flag
I1 C1 2.106(4) . ?
C1 C2 1.378(6) . ?
C1 C6 1.396(6) . ?
C2 C3 1.375(7) . ?
C2 H2 0.9300 . ?
C3 C4 1.387(7) . ?
C3 H3 0.9300 . ?
C4 N2 1.369(6) . ?
C4 C5 1.376(6) . ?
C5 C6 1.394(6) . ?
C5 H5 0.9300 . ?
C6 C7 1.500(6) . ?
C7 O1 1.225(5) . ?
C7 N1 1.343(5) . ?
C8 N1 1.484(5) . ?
C8 C15 1.530(6) . ?
C8 C21 1.535(6) . ?
C8 C9 1.543(6) . ?
C9 C14 1.375(6) . ?
C9 C10 1.392(7) . ?
C10 C11 1.377(7) . ?
C10 H10 0.9300 . ?
C11 C12 1.382(8) . ?
C11 H11 0.9300 . ?
C12 C13 1.361(8) . ?
C12 H12 0.9300 . ?
C13 C14 1.388(7) . ?
C13 H13 0.9300 . ?
C14 H14 0.9300 . ?
C15 C20 1.368(6) . ?
C15 C16 1.395(6) . ?
C16 C17 1.383(7) . ?
C16 H16 0.9300 . ?
C17 C18 1.349(8) . ?
C17 H17 0.9300 . ?
C18 C19 1.363(8) . ?
C18 H18 0.9300 . ?
C19 C20 1.390(7) . ?
C19 H19 0.9300 . ?
C20 H20 0.9300 . ?
C21 C26 1.376(6) . ?
C21 C22 1.384(6) . ?
C22 C23 1.379(6) . ?
C22 H22 0.9300 . ?
C23 C24 1.368(7) . ?
C23 H23 0.9300 . ?
C24 C25 1.369(7) . ?
C24 H24 0.9300 . ?
C25 C26 1.381(7) . ?
C25 H25 0.9300 . ?
C26 H26 0.9300 . ?
N1 H1 0.8600 . ?
N2 H2A 0.8600 . ?
N2 H2B 0.8600 . ?
C27 Cl3 1.722(6) . ?
C27 Cl1 1.723(6) . ?
C27 Cl2 1.734(6) . ?
C27 H27 0.9800 . ?

loop_
_geom_hbond_atom_site_label_D
_geom_hbond_atom_site_label_H
_geom_hbond_atom_site_label_A
_geom_hbond_distance_DH
_geom_hbond_distance_HA
_geom_hbond_distance_DA
_geom_hbond_angle_DHA
_geom_hbond_site_symmetry_A
N2 H2A O1 0.86 2.19 3.029(6) 163.9 3
C27 H27 O1 0.98 2.34 3.129(6) 136.9 .
N1 H1 I1 0.86 2.85 3.331(3) 117.0 .

loop_
_geom_torsion_atom_site_label_1
_geom_torsion_atom_site_label_2
_geom_torsion_atom_site_label_3
_geom_torsion_atom_site_label_4
_geom_torsion
_geom_torsion_site_symmetry_1
_geom_torsion_site_symmetry_2
_geom_torsion_site_symmetry_3
_geom_torsion_site_symmetry_4
_geom_torsion_publ_flag
C6 C1 C2 C3 -1.5(7) . . . . ?
I1 C1 C2 C3 174.7(4) . . . . ?
C1 C2 C3 C4 -1.9(8) . . . . ?
C2 C3 C4 N2 -178.8(5) . . . . ?
C2 C3 C4 C5 2.9(8) . . . . ?
N2 C4 C5 C6 -178.9(5) . . . . ?
C3 C4 C5 C6 -0.6(7) . . . . ?
C4 C5 C6 C1 -2.7(6) . . . . ?
C4 C5 C6 C7 173.4(4) . . . . ?
C2 C1 C6 C5 3.7(6) . . . . ?
I1 C1 C6 C5 -172.2(3) . . . . ?
C2 C1 C6 C7 -171.8(4) . . . . ?
I1 C1 C6 C7 12.3(6) . . . . ?
C5 C6 C7 O1 37.9(5) . . . . ?
C1 C6 C7 O1 -146.4(4) . . . . ?
C5 C6 C7 N1 -137.0(4) . . . . ?
C1 C6 C7 N1 38.7(6) . . . . ?
N1 C8 C9 C14 -128.1(4) . . . . ?
C15 C8 C9 C14 -10.3(5) . . . . ?
C21 C8 C9 C14 114.8(4) . . . . ?
N1 C8 C9 C10 55.1(5) . . . . ?
C15 C8 C9 C10 172.8(4) . . . . ?
C21 C8 C9 C10 -62.1(5) . . . . ?
C14 C9 C10 C11 2.3(7) . . . . ?
C8 C9 C10 C11 179.3(5) . . . . ?
C9 C10 C11 C12 -1.0(8) . . . . ?
C10 C11 C12 C13 -0.5(9) . . . . ?
C11 C12 C13 C14 0.7(8) . . . . ?
C10 C9 C14 C13 -2.0(7) . . . . ?
C8 C9 C14 C13 -178.9(4) . . . . ?
C12 C13 C14 C9 0.6(8) . . . . ?
N1 C8 C15 C20 -131.9(4) . . . . ?
C21 C8 C15 C20 -8.5(6) . . . . ?
C9 C8 C15 C20 112.6(5) . . . . ?
N1 C8 C15 C16 49.2(5) . . . . ?
C21 C8 C15 C16 172.6(4) . . . . ?
C9 C8 C15 C16 -66.4(5) . . . . ?
C20 C15 C16 C17 -1.0(7) . . . . ?
C8 C15 C16 C17 177.9(4) . . . . ?
C15 C16 C17 C18 -0.3(8) . . . . ?
C16 C17 C18 C19 1.1(9) . . . . ?
C17 C18 C19 C20 -0.5(10) . . . . ?
C16 C15 C20 C19 1.6(8) . . . . ?
C8 C15 C20 C19 -177.3(5) . . . . ?
C18 C19 C20 C15 -0.9(9) . . . . ?
N1 C8 C21 C26 10.5(6) . . . . ?
C15 C8 C21 C26 -112.2(5) . . . . ?
C9 C8 C21 C26 124.3(4) . . . . ?
N1 C8 C21 C22 -165.4(4) . . . . ?
C15 C8 C21 C22 71.8(5) . . . . ?
C9 C8 C21 C22 -51.6(5) . . . . ?
C26 C21 C22 C23 0.1(7) . . . . ?
C8 C21 C22 C23 176.3(4) . . . . ?
C21 C22 C23 C24 -0.9(7) . . . . ?
C22 C23 C24 C25 0.5(8) . . . . ?
C23 C24 C25 C26 0.6(8) . . . . ?
C22 C21 C26 C25 1.0(7) . . . . ?
C8 C21 C26 C25 -175.0(5) . . . . ?
C24 C25 C26 C21 -1.3(8) . . . . ?
O1 C7 N1 C8 5.7(6) . . . . ?
C6 C7 N1 C8 -179.5(3) . . . . ?
C15 C8 N1 C7 45.5(5) . . . . ?
C21 C8 N1 C7 -80.2(5) . . . . ?
C9 C8 N1 C7 164.9(4) . . . . ?

loop_
_cod_related_entry_id
_cod_related_entry_database
_cod_related_entry_code
1 ChemSpider 30653551
